data_7246017
loop_
_publ_author_name
'Zhang, Yu'
'Hu, Li-Yuan'
'Luo, Xu-Feng'
'Shen, Liangjun'
'Li, Zhong-Qiu'
'Ke, Si-Wen'
'Li, Xing'
'Xiao, Xunwen'

_publ_section_title
;
 A hybrid bonding strategy for tetrathiafulvalene-based hydrogen-bonded
 organic frameworks with electrical- and photo-conductivity
;
_journal_issue 4
_journal_name_full CrystEngComm
_journal_page_first 508
_journal_page_last 512
_journal_paper_doi 10.1039/D2CE01614A
_journal_volume 25
_journal_year 2023
_chemical_formula_moiety 'C17 H8 O4 S2, C16 H12 N2 S4'
_chemical_formula_sum 'C33 H20 N2 O4 S6'
_chemical_formula_weight 700.87
_chemical_name_systematic 4-4
_space_group_crystal_system triclinic
_space_group_IT_number 2
_space_group_name_Hall '-P 1'
_space_group_name_H-M_alt 'P -1'
_atom_sites_solution_hydrogens geom
_atom_sites_solution_primary dual
_atom_sites_solution_secondary difmap
_audit_creation_date 2021-02-27
_audit_creation_method
;
Olex2 1.2
(compiled 2018.05.29 svn.r3508 for OlexSys, GUI svn.r5506)
;
_audit_update_record
;
2021-03-10 deposited with the CCDC.	2022-12-19 downloaded from the CCDC.
;
_cell_angle_alpha 106.716(2)
_cell_angle_beta 91.562(2)
_cell_angle_gamma 103.885(2)
_cell_formula_units_Z 2
_cell_length_a 6.9649(4)
_cell_length_b 13.9228(9)
_cell_length_c 21.5360(14)
_cell_measurement_reflns_used 9977
_cell_measurement_temperature 298(2)
_cell_measurement_theta_max 27.43
_cell_measurement_theta_min 2.92
_cell_volume 1931.2(2)
_computing_cell_refinement 'SAINT v8.37A (Bruker, 2015)'
_computing_data_reduction 'SAINT v8.37A (Bruker, 2015)'
_computing_molecular_graphics 'Olex2 (Dolomanov et al., 2009)'
_computing_publication_material 'Olex2 (Dolomanov et al., 2009)'
_computing_structure_refinement 'XL (Sheldrick, 2008)'
_computing_structure_solution 'ShelXT (Sheldrick, 2015)'
_diffrn_ambient_temperature 298
_diffrn_measured_fraction_theta_full 0.994
_diffrn_measured_fraction_theta_max 0.994
_diffrn_measurement_device_type 'Bruker APEX-II CCD'
_diffrn_measurement_method '\f and \w scans'
_diffrn_radiation_monochromator graphite
_diffrn_radiation_type MoK\a
_diffrn_radiation_wavelength 0.71073
_diffrn_reflns_av_R_equivalents 0.0435
_diffrn_reflns_av_unetI/netI 0.0391
_diffrn_reflns_limit_h_max 9
_diffrn_reflns_limit_h_min -9
_diffrn_reflns_limit_k_max 18
_diffrn_reflns_limit_k_min -18
_diffrn_reflns_limit_l_max 27
_diffrn_reflns_limit_l_min -27
_diffrn_reflns_number 48135
_diffrn_reflns_theta_full 27.57
_diffrn_reflns_theta_max 27.57
_diffrn_reflns_theta_min 2.11
_diffrn_source 'fine-focus sealed tube'
_diffrn_standards_number 0
_exptl_absorpt_coefficient_mu 0.389
_exptl_absorpt_correction_T_max 0.9622
_exptl_absorpt_correction_T_min 0.8294
_exptl_absorpt_correction_type none
_exptl_crystal_colour 'metallic dark black'
_exptl_crystal_colour_lustre metallic
_exptl_crystal_colour_modifier dark
_exptl_crystal_colour_primary black
_exptl_crystal_density_diffrn 1.205
_exptl_crystal_density_method 'not measured'
_exptl_crystal_description needle
_exptl_crystal_F_000 720
_exptl_crystal_size_max 0.5
_exptl_crystal_size_mid 0.2
_exptl_crystal_size_min 0.1
_refine_diff_density_max 1.011
_refine_diff_density_min -0.550
_refine_diff_density_rms 0.154
_refine_ls_extinction_method none
_refine_ls_goodness_of_fit_ref 1.114
_refine_ls_hydrogen_treatment constr
_refine_ls_matrix_type full
_refine_ls_number_parameters 406
_refine_ls_number_reflns 8864
_refine_ls_number_restraints 0
_refine_ls_restrained_S_all 1.114
_refine_ls_R_factor_all 0.1116
_refine_ls_R_factor_gt 0.0777
_refine_ls_shift/su_max 0.001
_refine_ls_shift/su_mean 0.000
_refine_ls_structure_factor_coef Fsqd
_refine_ls_weighting_details 'calc w=1/[\s^2^(Fo^2^)+(0.1525P)^2^+2.8269P] where P=(Fo^2^+2Fc^2^)/3'
_refine_ls_weighting_scheme calc
_refine_ls_wR_factor_gt 0.2687
_refine_ls_wR_factor_ref 0.2920
_reflns_number_gt 6125
_reflns_number_total 8864
_reflns_threshold_expression >2sigma(I)
_cod_data_source_file d2ce01614a2.cif
_cod_data_source_block 1
_cod_depositor_comments 'Adding full bibliography for 7246017--7246018.cif.'
_cod_database_code 7246017
_olex2_refinement_description
;
1. Fixed Uiso
 At 1.2 times of:
  All C(H) groups, All N(H) groups
2.a Aromatic/amide H refined with riding coordinates:
 C5(H5), C17(H17), C6(H6), C12(H12), C16(H16), C13(H13), C9(H9), C10(H10),
 N2(H2), N1(H1), C27(H27), C33(H33), C30(H30), C24(H24), C19(H19), C31(H31),
 C21(H21), C18(H18), C22(H22), C32(H32)
;
_olex2_submission_original_sample_id 4-4
_olex2_submission_special_instructions 'No special instructions were received'

loop_
_space_group_symop_id
_space_group_symop_operation_xyz
1 'x, y, z'
2 '-x, -y, -z'

loop_
_atom_site_label
_atom_site_type_symbol
_atom_site_fract_x
_atom_site_fract_y
_atom_site_fract_z
_atom_site_U_iso_or_equiv
_atom_site_adp_type
_atom_site_occupancy
_atom_site_calc_flag
_atom_site_disorder_assembly
_atom_site_disorder_group
_atom_site_refinement_flags_posn
S2 S -0.80475(16) 0.39745(8) -0.00340(5) 0.0438(3) Uani 1 d . . .
S1 S -0.86256(16) 0.57484(9) 0.10043(5) 0.0453(3) Uani 1 d . . .
O2 O 0.0085(6) 0.7383(4) 0.3553(2) 0.0884(15) Uani 1 d . . .
O1 O -0.2440(7) 0.7703(6) 0.4067(2) 0.132(3) Uani 1 d . . .
O4 O -0.0198(7) 0.1519(3) 0.0266(2) 0.0815(13) Uani 1 d . . .
O3 O 0.0014(6) 0.2119(3) 0.1335(2) 0.0734(11) Uani 1 d . . .
C2 C -0.6712(6) 0.5198(3) 0.1163(2) 0.0356(9) Uani 1 d . . .
C3 C -0.6460(5) 0.4376(3) 0.06930(19) 0.0347(8) Uani 1 d . . .
C4 C -0.5044(6) 0.3749(3) 0.0714(2) 0.0363(9) Uani 1 d . . .
C5 C -0.4319(6) 0.3257(3) 0.0142(2) 0.0432(10) Uani 1 d . . .
H5 H -0.4769 0.3310 -0.0254 0.052 Uiso 1 calc . . R
C17 C -0.6290(7) 0.5940(4) 0.2375(2) 0.0522(12) Uani 1 d . . .
H17 H -0.7657 0.5721 0.2383 0.063 Uiso 1 calc . . R
C6 C -0.2937(7) 0.2693(3) 0.0160(2) 0.0456(10) Uani 1 d . . .
H6 H -0.2474 0.2367 -0.0225 0.055 Uiso 1 calc . . R
C12 C -0.3441(7) 0.6101(4) 0.1790(2) 0.0554(12) Uani 1 d . . .
H12 H -0.2874 0.6000 0.1398 0.066 Uiso 1 calc . . R
C8 C -0.0717(7) 0.2019(4) 0.0750(3) 0.0519(12) Uani 1 d . . .
C14 C -0.3052(7) 0.6779(4) 0.2955(2) 0.0490(11) Uani 1 d . . .
C1 C -0.9315(6) 0.4941(3) 0.01990(19) 0.0371(9) Uani 1 d . . .
C16 C -0.5077(8) 0.6454(5) 0.2949(2) 0.0621(14) Uani 1 d . . .
H16 H -0.5643 0.6584 0.3341 0.074 Uiso 1 calc . . R
C13 C -0.2234(7) 0.6605(4) 0.2377(2) 0.0578(13) Uani 1 d . . .
H13 H -0.0864 0.6824 0.2375 0.069 Uiso 1 calc . . R
C7 C -0.2244(6) 0.2611(3) 0.0742(2) 0.0442(10) Uani 1 d . . .
C11 C -0.5474(6) 0.5751(3) 0.17879(19) 0.0372(9) Uani 1 d . . .
C9 C -0.2993(7) 0.3070(4) 0.1305(2) 0.0522(12) Uani 1 d . . .
H9 H -0.2548 0.3010 0.1700 0.063 Uiso 1 calc . . R
C10 C -0.4395(7) 0.3619(4) 0.1290(2) 0.0503(11) Uani 1 d . . .
H10 H -0.4911 0.3905 0.1674 0.060 Uiso 1 calc . . R
C15 C -0.1777(8) 0.7338(5) 0.3585(3) 0.0665(15) Uani 1 d . . .
S3 S 0.67492(19) 1.15871(10) 0.76396(6) 0.0545(4) Uani 1 d . . .
S5 S 1.01847(18) 1.15323(9) 0.86891(6) 0.0511(3) Uani 1 d . . .
S6 S 1.12224(19) 0.98718(11) 0.76716(6) 0.0575(4) Uani 1 d . . .
S4 S 0.7793(2) 0.98741(13) 0.66639(6) 0.0663(4) Uani 1 d . . .
N2 N 1.7213(6) 0.8852(4) 0.8638(3) 0.0632(12) Uani 1 d . . .
H2 H 1.8178 0.8579 0.8676 0.076 Uiso 1 calc . . R
N1 N 0.2161(7) 0.8414(5) 0.4682(2) 0.0794(16) Uani 1 d . . .
H1 H 0.1458 0.8044 0.4320 0.095 Uiso 1 calc . . R
C23 C 0.5603(7) 1.0193(4) 0.6476(2) 0.0494(11) Uani 1 d . . .
C20 C 0.4410(7) 0.9577(4) 0.5855(2) 0.0542(12) Uani 1 d . . .
C28 C 1.2530(6) 1.0255(3) 0.8448(2) 0.0435(10) Uani 1 d . . .
C27 C 1.2001(7) 1.0990(4) 0.8896(2) 0.0505(11) Uani 1 d . . .
H27 H 1.2604 1.1215 0.9322 0.061 Uiso 1 calc . . R
C29 C 1.4113(6) 0.9754(4) 0.8524(2) 0.0466(10) Uani 1 d . . .
C33 C 1.6734(8) 0.9490(4) 0.9141(3) 0.0622(14) Uani 1 d . . .
H33 H 1.7451 0.9637 0.9542 0.075 Uiso 1 calc . . R
C25 C 0.8295(6) 1.0741(4) 0.7455(2) 0.0455(10) Uani 1 d . . .
C26 C 0.9719(6) 1.0729(3) 0.7881(2) 0.0430(10) Uani 1 d . . .
C30 C 1.5214(8) 0.9965(4) 0.9112(3) 0.0591(13) Uani 1 d . . .
H30 H 1.4938 1.0423 0.9487 0.071 Uiso 1 calc . . R
C24 C 0.5186(7) 1.0980(4) 0.6922(3) 0.0549(12) Uani 1 d . . .
H24 H 0.4067 1.1202 0.6849 0.066 Uiso 1 calc . . R
C19 C 0.5107(8) 0.8902(5) 0.5380(3) 0.0753(18) Uani 1 d . . .
H19 H 0.6369 0.8814 0.5449 0.090 Uiso 1 calc . . R
C31 C 1.4629(8) 0.9062(4) 0.7986(3) 0.0594(13) Uani 1 d . . .
H31 H 1.3933 0.8893 0.7578 0.071 Uiso 1 calc . . R
C21 C 0.2498(8) 0.9654(5) 0.5722(3) 0.0761(18) Uani 1 d . . .
H21 H 0.1930 1.0098 0.6025 0.091 Uiso 1 calc . . R
C18 C 0.3968(9) 0.8355(6) 0.4804(3) 0.088(2) Uani 1 d . . .
H18 H 0.4504 0.7919 0.4484 0.105 Uiso 1 calc . . R
C22 C 0.1468(9) 0.9051(6) 0.5126(3) 0.083(2) Uani 1 d . . .
H22 H 0.0191 0.9105 0.5038 0.100 Uiso 1 calc . . R
C32 C 1.6174(8) 0.8628(5) 0.8060(3) 0.0686(15) Uani 1 d . . .
H32 H 1.6501 0.8166 0.7698 0.082 Uiso 1 calc . . R

loop_
_atom_site_aniso_label
_atom_site_aniso_U_11
_atom_site_aniso_U_22
_atom_site_aniso_U_33
_atom_site_aniso_U_23
_atom_site_aniso_U_13
_atom_site_aniso_U_12
S2 0.0401(6) 0.0472(6) 0.0394(6) -0.0025(4) -0.0151(4) 0.0239(5)
S1 0.0420(6) 0.0543(6) 0.0374(6) -0.0016(5) -0.0140(4) 0.0292(5)
O2 0.050(2) 0.138(4) 0.053(2) 0.001(2) -0.0221(17) 0.014(2)
O1 0.069(3) 0.211(7) 0.062(3) -0.055(3) -0.031(2) 0.061(4)
O4 0.095(3) 0.091(3) 0.075(3) 0.010(2) -0.003(2) 0.073(3)
O3 0.069(2) 0.098(3) 0.073(3) 0.030(2) -0.006(2) 0.054(2)
C2 0.0295(18) 0.041(2) 0.037(2) 0.0101(17) -0.0067(15) 0.0150(16)
C3 0.0271(18) 0.041(2) 0.037(2) 0.0108(16) -0.0063(15) 0.0133(16)
C4 0.0293(18) 0.038(2) 0.044(2) 0.0132(17) -0.0036(16) 0.0135(16)
C5 0.042(2) 0.045(2) 0.044(2) 0.0089(18) -0.0090(18) 0.0206(19)
C17 0.036(2) 0.071(3) 0.043(2) 0.004(2) -0.0076(19) 0.021(2)
C6 0.044(2) 0.047(2) 0.048(2) 0.0081(19) -0.0031(19) 0.0226(19)
C12 0.041(2) 0.082(4) 0.036(2) 0.014(2) -0.0075(19) 0.007(2)
C8 0.045(2) 0.051(3) 0.069(3) 0.024(2) -0.005(2) 0.023(2)
C14 0.044(2) 0.056(3) 0.042(2) 0.002(2) -0.0163(19) 0.021(2)
C1 0.0309(19) 0.042(2) 0.036(2) 0.0041(16) -0.0093(16) 0.0145(16)
C16 0.054(3) 0.089(4) 0.037(2) -0.002(2) -0.006(2) 0.033(3)
C13 0.040(2) 0.075(3) 0.047(3) 0.014(2) -0.014(2) 0.001(2)
C7 0.036(2) 0.042(2) 0.060(3) 0.018(2) -0.0027(19) 0.0188(18)
C11 0.036(2) 0.041(2) 0.034(2) 0.0061(16) -0.0065(16) 0.0162(17)
C9 0.056(3) 0.065(3) 0.050(3) 0.024(2) -0.003(2) 0.033(2)
C10 0.052(3) 0.066(3) 0.047(3) 0.022(2) 0.005(2) 0.037(2)
C15 0.059(3) 0.082(4) 0.044(3) -0.009(3) -0.019(2) 0.029(3)
S3 0.0522(7) 0.0561(7) 0.0538(7) 0.0045(5) -0.0129(5) 0.0282(6)
S5 0.0523(7) 0.0534(7) 0.0445(6) 0.0009(5) -0.0121(5) 0.0264(5)
S6 0.0520(7) 0.0763(9) 0.0440(7) 0.0008(6) -0.0110(5) 0.0391(6)
S4 0.0535(7) 0.0955(10) 0.0442(7) -0.0057(6) -0.0156(5) 0.0436(7)
N2 0.043(2) 0.070(3) 0.092(4) 0.039(3) -0.005(2) 0.027(2)
N1 0.052(3) 0.123(4) 0.046(3) 0.003(3) -0.019(2) 0.020(3)
C23 0.038(2) 0.070(3) 0.040(2) 0.013(2) -0.0079(18) 0.019(2)
C20 0.037(2) 0.079(3) 0.045(3) 0.016(2) -0.0093(19) 0.015(2)
C28 0.038(2) 0.049(2) 0.046(2) 0.0153(19) -0.0072(18) 0.0162(19)
C27 0.048(3) 0.060(3) 0.042(2) 0.009(2) -0.012(2) 0.020(2)
C29 0.034(2) 0.051(3) 0.058(3) 0.021(2) -0.0055(19) 0.0143(19)
C33 0.051(3) 0.065(3) 0.075(4) 0.025(3) -0.017(3) 0.021(3)
C25 0.040(2) 0.053(3) 0.042(2) 0.0064(19) -0.0078(18) 0.0199(19)
C26 0.040(2) 0.048(2) 0.039(2) 0.0082(18) -0.0068(18) 0.0165(18)
C30 0.054(3) 0.067(3) 0.056(3) 0.015(2) -0.015(2) 0.023(2)
C24 0.043(2) 0.067(3) 0.057(3) 0.015(2) -0.012(2) 0.024(2)
C19 0.044(3) 0.114(5) 0.052(3) -0.005(3) -0.012(2) 0.032(3)
C31 0.055(3) 0.072(3) 0.060(3) 0.018(3) -0.005(2) 0.035(3)
C21 0.049(3) 0.107(5) 0.063(3) 0.004(3) -0.017(3) 0.031(3)
C18 0.056(3) 0.136(6) 0.048(3) -0.012(3) -0.010(3) 0.033(4)
C22 0.051(3) 0.114(5) 0.073(4) 0.005(4) -0.026(3) 0.030(3)
C32 0.060(3) 0.083(4) 0.079(4) 0.030(3) 0.006(3) 0.042(3)

loop_
_atom_type_symbol
_atom_type_description
_atom_type_scat_dispersion_real
_atom_type_scat_dispersion_imag
_atom_type_scat_source
C C 0.0033 0.0016 'International Tables Vol C Tables 4.2.6.8 and 6.1.1.4'
H H 0.0000 0.0000 'International Tables Vol C Tables 4.2.6.8 and 6.1.1.4'
N N 0.0061 0.0033 'International Tables Vol C Tables 4.2.6.8 and 6.1.1.4'
O O 0.0106 0.0060 'International Tables Vol C Tables 4.2.6.8 and 6.1.1.4'
S S 0.1246 0.1234 'International Tables Vol C Tables 4.2.6.8 and 6.1.1.4'

loop_
_geom_angle_atom_site_label_1
_geom_angle_atom_site_label_2
_geom_angle_atom_site_label_3
_geom_angle
_geom_angle_site_symmetry_1
_geom_angle_site_symmetry_3
_geom_angle_publ_flag
C1 S2 C3 96.37(18) . . ?
C1 S1 C2 95.65(18) . . ?
C3 C2 S1 117.4(3) . . ?
C3 C2 C11 127.5(3) . . ?
C11 C2 S1 115.0(3) . . ?
C2 C3 S2 116.4(3) . . ?
C2 C3 C4 128.1(3) . . ?
C4 C3 S2 115.5(3) . . ?
C5 C4 C3 120.3(4) . . ?
C10 C4 C3 121.9(4) . . ?
C10 C4 C5 117.8(4) . . ?
C4 C5 H5 119.6 . . ?
C6 C5 C4 120.7(4) . . ?
C6 C5 H5 119.6 . . ?
C16 C17 H17 120.0 . . ?
C16 C17 C11 120.0(4) . . ?
C11 C17 H17 120.0 . . ?
C5 C6 H6 119.7 . . ?
C7 C6 C5 120.5(4) . . ?
C7 C6 H6 119.7 . . ?
C13 C12 H12 119.8 . . ?
C11 C12 H12 119.8 . . ?
C11 C12 C13 120.3(5) . . ?
O4 C8 O3 123.5(4) . . ?
O4 C8 C7 123.1(5) . . ?
O3 C8 C7 113.4(5) . . ?
C16 C14 C15 120.1(5) . . ?
C13 C14 C16 119.0(4) . . ?
C13 C14 C15 120.8(5) . . ?
S2 C1 S1 114.0(2) . . ?
C1 C1 S2 123.2(4) 2_365 . ?
C1 C1 S1 122.9(4) 2_365 . ?
C17 C16 H16 119.3 . . ?
C14 C16 C17 121.4(5) . . ?
C14 C16 H16 119.3 . . ?
C12 C13 H13 119.8 . . ?
C14 C13 C12 120.4(5) . . ?
C14 C13 H13 119.8 . . ?
C6 C7 C8 119.5(4) . . ?
C6 C7 C9 119.0(4) . . ?
C9 C7 C8 121.5(4) . . ?
C17 C11 C2 121.9(4) . . ?
C17 C11 C12 118.8(4) . . ?
C12 C11 C2 119.3(4) . . ?
C7 C9 H9 119.6 . . ?
C7 C9 C10 120.8(4) . . ?
C10 C9 H9 119.6 . . ?
C4 C10 H10 119.5 . . ?
C9 C10 C4 121.0(4) . . ?
C9 C10 H10 119.5 . . ?
O2 C15 C14 114.5(5) . . ?
O1 C15 O2 123.5(5) . . ?
O1 C15 C14 122.1(5) . . ?
C24 S3 C25 94.5(2) . . ?
C27 S5 C26 94.4(2) . . ?
C26 S6 C28 95.6(2) . . ?
C25 S4 C23 95.3(2) . . ?
C33 N2 H2 120.7 . . ?
C33 N2 C32 118.5(4) . . ?
C32 N2 H2 120.7 . . ?
C18 N1 H1 121.3 . . ?
C22 N1 H1 121.3 . . ?
C22 N1 C18 117.4(5) . . ?
C20 C23 S4 118.0(4) . . ?
C24 C23 S4 115.7(3) . . ?
C24 C23 C20 126.2(4) . . ?
C19 C20 C23 122.1(4) . . ?
C19 C20 C21 116.6(5) . . ?
C21 C20 C23 121.3(5) . . ?
C27 C28 S6 115.5(3) . . ?
C27 C28 C29 127.3(4) . . ?
C29 C28 S6 117.2(3) . . ?
S5 C27 H27 120.1 . . ?
C28 C27 S5 119.8(3) . . ?
C28 C27 H27 120.1 . . ?
C30 C29 C28 122.9(5) . . ?
C30 C29 C31 116.6(4) . . ?
C31 C29 C28 120.5(4) . . ?
N2 C33 H33 118.2 . . ?
N2 C33 C30 123.6(5) . . ?
C30 C33 H33 118.2 . . ?
S4 C25 S3 114.4(2) . . ?
C26 C25 S3 123.7(4) . . ?
C26 C25 S4 121.9(4) . . ?
S6 C26 S5 114.6(2) . . ?
C25 C26 S5 123.5(4) . . ?
C25 C26 S6 121.9(4) . . ?
C29 C30 C33 119.4(5) . . ?
C29 C30 H30 120.3 . . ?
C33 C30 H30 120.3 . . ?
S3 C24 H24 120.3 . . ?
C23 C24 S3 119.4(3) . . ?
C23 C24 H24 120.3 . . ?
C20 C19 H19 119.8 . . ?
C20 C19 C18 120.5(5) . . ?
C18 C19 H19 119.8 . . ?
C29 C31 H31 120.1 . . ?
C32 C31 C29 119.9(5) . . ?
C32 C31 H31 120.1 . . ?
C20 C21 H21 121.0 . . ?
C22 C21 C20 118.0(6) . . ?
C22 C21 H21 121.0 . . ?
N1 C18 C19 123.1(6) . . ?
N1 C18 H18 118.4 . . ?
C19 C18 H18 118.4 . . ?
N1 C22 C21 124.4(5) . . ?
N1 C22 H22 117.8 . . ?
C21 C22 H22 117.8 . . ?
N2 C32 C31 121.9(6) . . ?
N2 C32 H32 119.1 . . ?
C31 C32 H32 119.1 . . ?

loop_
_geom_bond_atom_site_label_1
_geom_bond_atom_site_label_2
_geom_bond_distance
_geom_bond_site_symmetry_2
_geom_bond_publ_flag
S2 C3 1.759(4) . ?
S2 C1 1.746(4) . ?
S1 C2 1.760(4) . ?
S1 C1 1.754(4) . ?
O2 C15 1.288(7) . ?
O1 C15 1.177(7) . ?
O4 C8 1.193(6) . ?
O3 C8 1.301(6) . ?
C2 C3 1.343(6) . ?
C2 C11 1.473(5) . ?
C3 C4 1.473(5) . ?
C4 C5 1.398(6) . ?
C4 C10 1.383(6) . ?
C5 H5 0.9300 . ?
C5 C6 1.387(6) . ?
C17 H17 0.9300 . ?
C17 C16 1.378(6) . ?
C17 C11 1.382(6) . ?
C6 H6 0.9300 . ?
C6 C7 1.376(6) . ?
C12 H12 0.9300 . ?
C12 C13 1.395(6) . ?
C12 C11 1.383(6) . ?
C8 C7 1.497(6) . ?
C14 C16 1.373(7) . ?
C14 C13 1.365(7) . ?
C14 C15 1.493(6) . ?
C1 C1 1.336(7) 2_365 ?
C16 H16 0.9300 . ?
C13 H13 0.9300 . ?
C7 C9 1.378(7) . ?
C9 H9 0.9300 . ?
C9 C10 1.382(6) . ?
C10 H10 0.9300 . ?
S3 C25 1.752(4) . ?
S3 C24 1.734(5) . ?
S5 C27 1.730(5) . ?
S5 C26 1.750(4) . ?
S6 C28 1.754(4) . ?
S6 C26 1.743(4) . ?
S4 C23 1.755(5) . ?
S4 C25 1.751(5) . ?
N2 H2 0.8600 . ?
N2 C33 1.296(7) . ?
N2 C32 1.337(7) . ?
N1 H1 0.8600 . ?
N1 C18 1.305(7) . ?
N1 C22 1.295(8) . ?
C23 C20 1.467(6) . ?
C23 C24 1.330(7) . ?
C20 C19 1.363(7) . ?
C20 C21 1.390(7) . ?
C28 C27 1.323(6) . ?
C28 C29 1.467(6) . ?
C27 H27 0.9300 . ?
C29 C30 1.379(7) . ?
C29 C31 1.395(7) . ?
C33 H33 0.9300 . ?
C33 C30 1.385(7) . ?
C25 C26 1.339(6) . ?
C30 H30 0.9300 . ?
C24 H24 0.9300 . ?
C19 H19 0.9300 . ?
C19 C18 1.364(7) . ?
C31 H31 0.9300 . ?
C31 C32 1.381(7) . ?
C21 H21 0.9300 . ?
C21 C22 1.382(8) . ?
C18 H18 0.9300 . ?
C22 H22 0.9300 . ?
C32 H32 0.9300 . ?
